data_7710909
loop_
_publ_author_name
'Cooper, Saul M.'
'Siakalli, Christina'
'White, Andrew J. P.'
'Frei, Angelo'
'Miller, Philip W.'
'Long, Nicholas J.'

_publ_section_title
;
 Synthesis and anti-microbial activity of a new series of bis(diphosphine)
 rhenium(v) dioxo complexes
;
_journal_name_full 'Dalton Transactions'
_journal_paper_doi 10.1039/D2DT02157A
_journal_year 2022
_chemical_formula_moiety 'C64 H58 N2 O4 P4 Re, I, 4.5(C6 H14)'
_chemical_formula_sum 'C91 H121 I N2 O4 P4 Re'
_chemical_formula_weight 1743.87
_space_group_crystal_system trigonal
_space_group_IT_number 148
_space_group_name_Hall '-R 3'
_space_group_name_H-M_alt 'R -3 :H'
_atom_sites_solution_hydrogens geom
_audit_creation_method SHELXL-2018/3
_audit_update_record
;
2022-04-07 deposited with the CCDC.	2022-07-25 downloaded from the CCDC.
;
_cell_angle_alpha 90
_cell_angle_beta 90
_cell_angle_gamma 120
_cell_formula_units_Z 9
_cell_length_a 30.4077(5)
_cell_length_b 30.4077(5)
_cell_length_c 23.4090(4)
_cell_measurement_reflns_used 5465
_cell_measurement_temperature 173(2)
_cell_measurement_theta_max 28.2800
_cell_measurement_theta_min 2.7930
_cell_volume 18744.8(5)
_computing_cell_refinement 'CrysAlisPro, Rigaku OD'
_computing_data_collection 'CrysAlisPro, Rigaku OD'
_computing_data_reduction 'CrysAlisPro, Rigaku OD'
_computing_molecular_graphics 'Bruker SHELXTL'
_computing_publication_material 'CIFTAB-2014 (Sheldrick, 2017)'
_computing_structure_refinement 'SHELXL-2018/3 (Sheldrick, 2018)'
_computing_structure_solution 'SHELXS-2014 (Sheldrick, 2017)'
_diffrn_ambient_temperature 173(2)
_diffrn_detector_area_resol_mean 16.0382
_diffrn_measured_fraction_theta_full 0.988
_diffrn_measured_fraction_theta_max 0.794
_diffrn_measurement_device_type 'Agilent Xcalibur 3 E'
_diffrn_measurement_method 'omega scans'
_diffrn_radiation_type MoK\a
_diffrn_radiation_wavelength 0.71073
_diffrn_reflns_av_R_equivalents 0.0210
_diffrn_reflns_av_unetI/netI 0.0422
_diffrn_reflns_Laue_measured_fraction_full 0.988
_diffrn_reflns_Laue_measured_fraction_max 0.794
_diffrn_reflns_limit_h_max 12
_diffrn_reflns_limit_h_min -37
_diffrn_reflns_limit_k_max 27
_diffrn_reflns_limit_k_min -34
_diffrn_reflns_limit_l_max 30
_diffrn_reflns_limit_l_min -20
_diffrn_reflns_number 12109
_diffrn_reflns_point_group_measured_fraction_full 0.988
_diffrn_reflns_point_group_measured_fraction_max 0.794
_diffrn_reflns_theta_full 25.242
_diffrn_reflns_theta_max 28.323
_diffrn_reflns_theta_min 2.610
_diffrn_source 'Enhance (Mo) X-ray Source'
_exptl_absorpt_coefficient_mu 1.957
_exptl_absorpt_correction_T_max 0.740
_exptl_absorpt_correction_T_min 0.611
_exptl_absorpt_correction_type analytical
_exptl_absorpt_process_details
; 
CrysAlisPro 1.171.39.46 (Rigaku Oxford Diffraction, 2018) 
Analytical numeric absorption correction using a multifaceted crystal 
model based on expressions derived by R.C. Clark & J.S. Reid. 
(Clark, R. C. & Reid, J. S. (1995). Acta Cryst. A51, 887-897) 
Empirical absorption correction using spherical harmonics, 
implemented in SCALE3 ABSPACK scaling algorithm. 
;
_exptl_crystal_colour Orange-brown
_exptl_crystal_density_diffrn 1.390
_exptl_crystal_description blocks
_exptl_crystal_F_000 8109
_exptl_crystal_size_max 0.455
_exptl_crystal_size_mid 0.343
_exptl_crystal_size_min 0.183
_refine_diff_density_max 0.627
_refine_diff_density_min -0.747
_refine_diff_density_rms 0.070
_refine_ls_extinction_method none
_refine_ls_goodness_of_fit_ref 1.028
_refine_ls_hydrogen_treatment constr
_refine_ls_matrix_type full
_refine_ls_number_parameters 347
_refine_ls_number_reflns 8249
_refine_ls_number_restraints 62
_refine_ls_restrained_S_all 1.028
_refine_ls_R_factor_all 0.0451
_refine_ls_R_factor_gt 0.0288
_refine_ls_shift/su_max 0.001
_refine_ls_shift/su_mean 0.000
_refine_ls_structure_factor_coef Fsqd
_refine_ls_weighting_details 'w=1/[\s^2^(Fo^2^)+(0.0391P)^2^+20.5407P] where P=(Fo^2^+2Fc^2^)/3'
_refine_ls_weighting_scheme calc
_refine_ls_wR_factor_gt 0.0730
_refine_ls_wR_factor_ref 0.0803
_reflns_Friedel_coverage 0.000
_reflns_number_gt 6695
_reflns_number_total 8249
_reflns_threshold_expression 'I > 2\s(I)'
_cod_data_source_file d2dt02157a2.cif
_cod_data_source_block Re-1
_cod_original_cell_volume 18744.8(8)
_cod_database_code 7710909
_shelx_shelxl_version_number 2018/3
_shelx_space_group_comment
; 
The symmetry employed for this shelxl refinement is uniquely defined 
by the following loop, which should always be used as a source of 
symmetry information in preference to the above space-group names. 
They are only intended as comments. 
;

loop_
_space_group_symop_operation_xyz
'x, y, z'
'-y, x-y, z'
'-x+y, -x, z'
'x+2/3, y+1/3, z+1/3'
'-y+2/3, x-y+1/3, z+1/3'
'-x+y+2/3, -x+1/3, z+1/3'
'x+1/3, y+2/3, z+2/3'
'-y+1/3, x-y+2/3, z+2/3'
'-x+y+1/3, -x+2/3, z+2/3'
'-x, -y, -z'
'y, -x+y, -z'
'x-y, x, -z'
'-x+2/3, -y+1/3, -z+1/3'
'y+2/3, -x+y+1/3, -z+1/3'
'x-y+2/3, x+1/3, -z+1/3'
'-x+1/3, -y+2/3, -z+2/3'
'y+1/3, -x+y+2/3, -z+2/3'
'x-y+1/3, x+2/3, -z+2/3'

loop_
_atom_site_label
_atom_site_type_symbol
_atom_site_fract_x
_atom_site_fract_y
_atom_site_fract_z
_atom_site_U_iso_or_equiv
_atom_site_adp_type
_atom_site_occupancy
_atom_site_site_symmetry_order
_atom_site_calc_flag
_atom_site_refinement_flags_posn
_atom_site_refinement_flags_adp
_atom_site_refinement_flags_occupancy
_atom_site_disorder_assembly
_atom_site_disorder_group
Re1 Re 0.500000 0.500000 0.500000 0.02356(6) Uani 1 2 d S . P . .
O1 O 0.53455(7) 0.47817(7) 0.54150(8) 0.0287(4) Uani 1 1 d . . . . .
N1 N 0.58857(9) 0.64761(9) 0.46434(10) 0.0301(6) Uani 1 1 d D . . . .
C2 C 0.54751(12) 0.63509(11) 0.50471(12) 0.0303(7) Uani 1 1 d . . . . .
H2A H 0.516435 0.626849 0.482880 0.036 Uiso 1 1 calc R U . . .
H2B H 0.556384 0.665583 0.528018 0.036 Uiso 1 1 calc R U . . .
P3 P 0.53276(3) 0.58141(3) 0.55370(3) 0.02446(17) Uani 1 1 d . . . . .
C4 C 0.57279(12) 0.61241(11) 0.41640(12) 0.0303(7) Uani 1 1 d . . . . .
H4A H 0.596226 0.629265 0.384018 0.036 Uiso 1 1 calc R U . . .
H4B H 0.538419 0.604462 0.404158 0.036 Uiso 1 1 calc R U . . .
P5 P 0.57163(3) 0.55233(3) 0.43265(3) 0.02428(17) Uani 1 1 d . . . . .
C6 C 0.6083(2) 0.69983(12) 0.4437(3) 0.0360(19) Uani 0.575(6) 1 d DG U P A 1
C7 C 0.65898(19) 0.73353(16) 0.4564(2) 0.0412(17) Uani 0.575(6) 1 d DG U P A 1
C8 C 0.68136(19) 0.78384(15) 0.4388(2) 0.061(2) Uani 0.575(6) 1 d G U P A 1
H8A H 0.715965 0.806871 0.447537 0.074 Uiso 0.575(6) 1 calc R U P A 1
C9 C 0.6531(3) 0.80046(13) 0.4085(2) 0.063(2) Uani 0.575(6) 1 d G U P A 1
H9A H 0.668393 0.834846 0.396472 0.076 Uiso 0.575(6) 1 calc R U P A 1
C10 C 0.6025(3) 0.76676(19) 0.3957(2) 0.075(3) Uani 0.575(6) 1 d G U P A 1
H10A H 0.583147 0.778122 0.375016 0.090 Uiso 0.575(6) 1 calc R U P A 1
C11 C 0.5801(2) 0.71645(17) 0.4133(3) 0.054(2) Uani 0.575(6) 1 d G U P A 1
H11A H 0.545471 0.693422 0.404624 0.065 Uiso 0.575(6) 1 calc R U P A 1
O12 O 0.68831(19) 0.7181(2) 0.4834(2) 0.0708(19) Uani 0.575(6) 1 d D U P A 1
H12 H 0.721250 0.741640 0.478981 0.106 Uiso 0.575(6) 1 calc R U P A 1
C6' C 0.6200(3) 0.7006(2) 0.4508(5) 0.037(3) Uiso 0.425(6) 1 d DG U P A 2
C7' C 0.5996(2) 0.7252(3) 0.4200(4) 0.049(3) Uiso 0.425(6) 1 d DG U P A 2
C8' C 0.6297(3) 0.7764(3) 0.4065(4) 0.056(3) Uiso 0.425(6) 1 d G U P A 2
H8'A H 0.615760 0.793213 0.385435 0.067 Uiso 0.425(6) 1 calc R U P A 2
C9' C 0.6801(3) 0.8029(2) 0.4239(4) 0.060(3) Uiso 0.425(6) 1 d G U P A 2
H9'A H 0.700678 0.837843 0.414737 0.072 Uiso 0.425(6) 1 calc R U P A 2
C10' C 0.7005(2) 0.7782(3) 0.4548(4) 0.065(3) Uiso 0.425(6) 1 d G U P A 2
H10B H 0.735002 0.796366 0.466692 0.078 Uiso 0.425(6) 1 calc R U P A 2
C11' C 0.6705(3) 0.7271(3) 0.4683(4) 0.043(3) Uiso 0.425(6) 1 d G U P A 2
H11B H 0.684408 0.710258 0.489346 0.052 Uiso 0.425(6) 1 calc R U P A 2
O12' O 0.5503(2) 0.6968(3) 0.4009(3) 0.059(2) Uiso 0.425(6) 1 d D U P A 2
H12' H 0.548504 0.674461 0.374477 0.088 Uiso 0.425(6) 1 calc R U P A 2
C13 C 0.48827(11) 0.58938(11) 0.59844(12) 0.0273(6) Uani 1 1 d . . . . .
C14 C 0.44417(12) 0.58417(12) 0.57344(14) 0.0356(7) Uani 1 1 d . . . . .
H14 H 0.436097 0.572913 0.535010 0.043 Uiso 1 1 calc R U . . .
C15 C 0.41235(13) 0.59528(13) 0.60427(16) 0.0454(9) Uani 1 1 d . . . . .
H15 H 0.382749 0.592261 0.586835 0.055 Uiso 1 1 calc R U . . .
C16 C 0.42342(14) 0.61083(13) 0.66056(16) 0.0468(9) Uani 1 1 d . . . . .
H16 H 0.401654 0.618968 0.681469 0.056 Uiso 1 1 calc R U . . .
C17 C 0.46604(13) 0.61458(12) 0.68655(15) 0.0427(9) Uani 1 1 d . . . . .
H17 H 0.472973 0.624415 0.725505 0.051 Uiso 1 1 calc R U . . .
C18 C 0.49882(12) 0.60393(11) 0.65564(13) 0.0321(7) Uani 1 1 d . . . . .
H18 H 0.528138 0.606565 0.673380 0.039 Uiso 1 1 calc R U . . .
C19 C 0.59020(11) 0.60210(12) 0.59551(12) 0.0298(7) Uani 1 1 d . . . . .
C20 C 0.62976(12) 0.65226(13) 0.59420(13) 0.0382(8) Uani 1 1 d . . . . .
H20 H 0.625850 0.677036 0.573656 0.046 Uiso 1 1 calc R U . . .
C21 C 0.67469(13) 0.66618(16) 0.62264(15) 0.0527(10) Uani 1 1 d . . . . .
H21 H 0.701663 0.700383 0.621259 0.063 Uiso 1 1 calc R U . . .
C22 C 0.68046(15) 0.63031(18) 0.65320(16) 0.0578(11) Uani 1 1 d . . . . .
H22 H 0.711775 0.639760 0.671668 0.069 Uiso 1 1 calc R U . . .
C23 C 0.64100(15) 0.58112(17) 0.65684(15) 0.0552(10) Uani 1 1 d . . . . .
H23 H 0.644416 0.557094 0.679531 0.066 Uiso 1 1 calc R U . . .
C24 C 0.59603(13) 0.56648(14) 0.62729(13) 0.0404(8) Uani 1 1 d . . . . .
H24 H 0.569248 0.532188 0.628753 0.048 Uiso 1 1 calc R U . . .
C25 C 0.63628(11) 0.57323(12) 0.45574(12) 0.0298(7) Uani 1 1 d . . . . .
C26 C 0.67707(12) 0.61383(13) 0.42954(14) 0.0407(8) Uani 1 1 d . . . . .
H26 H 0.671431 0.629350 0.397302 0.049 Uiso 1 1 calc R U . . .
C27 C 0.72593(13) 0.63221(15) 0.44947(15) 0.0502(10) Uani 1 1 d . . . . .
H27 H 0.753580 0.660519 0.431431 0.060 Uiso 1 1 calc R U . . .
C28 C 0.73438(13) 0.60939(16) 0.49549(15) 0.0532(10) Uani 1 1 d . . . . .
H28 H 0.767949 0.622060 0.509352 0.064 Uiso 1 1 calc R U . . .
C29 C 0.69449(14) 0.56828(17) 0.52160(15) 0.0555(11) Uani 1 1 d . . . . .
H29 H 0.700647 0.552504 0.553211 0.067 Uiso 1 1 calc R U . . .
C30 C 0.64506(13) 0.54969(14) 0.50187(14) 0.0428(8) Uani 1 1 d . . . . .
H30 H 0.617543 0.521146 0.519747 0.051 Uiso 1 1 calc R U . . .
C31 C 0.56826(11) 0.53121(10) 0.35877(11) 0.0258(6) Uani 1 1 d . . . . .
C32 C 0.60178(11) 0.51683(11) 0.33824(12) 0.0278(6) Uani 1 1 d . . . . .
H32 H 0.625946 0.516061 0.363320 0.033 Uiso 1 1 calc R U . . .
C33 C 0.60049(12) 0.50344(11) 0.28114(13) 0.0350(7) Uani 1 1 d . . . . .
H33 H 0.623337 0.493080 0.267503 0.042 Uiso 1 1 calc R U . . .
C34 C 0.56619(13) 0.50524(12) 0.24466(13) 0.0396(8) Uani 1 1 d . . . . .
H34 H 0.565915 0.496805 0.205534 0.048 Uiso 1 1 calc R U . . .
C35 C 0.53208(13) 0.51917(12) 0.26408(13) 0.0405(8) Uani 1 1 d . . . . .
H35 H 0.508214 0.519975 0.238532 0.049 Uiso 1 1 calc R U . . .
C36 C 0.53275(12) 0.53205(12) 0.32133(13) 0.0339(7) Uani 1 1 d . . . . .
H36 H 0.509134 0.541397 0.334964 0.041 Uiso 1 1 calc R U . . .

loop_
_atom_site_aniso_label
_atom_site_aniso_U_11
_atom_site_aniso_U_22
_atom_site_aniso_U_33
_atom_site_aniso_U_23
_atom_site_aniso_U_13
_atom_site_aniso_U_12
Re1 0.02420(10) 0.02733(10) 0.02083(10) -0.00278(6) -0.00004(6) 0.01416(8)
O1 0.0294(11) 0.0303(11) 0.0257(10) -0.0007(9) 0.0015(9) 0.0144(9)
N1 0.0356(14) 0.0240(13) 0.0259(13) -0.0016(11) 0.0067(11) 0.0112(11)
C2 0.0342(17) 0.0324(17) 0.0259(16) -0.0008(13) 0.0039(13) 0.0179(14)
P3 0.0247(4) 0.0281(4) 0.0217(4) -0.0030(3) -0.0011(3) 0.0141(3)
C4 0.0367(17) 0.0311(16) 0.0230(15) 0.0000(13) 0.0021(13) 0.0168(14)
P5 0.0253(4) 0.0264(4) 0.0216(4) -0.0038(3) 0.0006(3) 0.0133(3)
C6 0.050(4) 0.029(3) 0.026(3) -0.002(2) 0.012(3) 0.017(3)
C7 0.049(4) 0.024(3) 0.037(4) -0.005(3) 0.018(3) 0.008(3)
C8 0.079(5) 0.035(4) 0.057(4) 0.000(3) 0.036(4) 0.018(4)
C9 0.087(6) 0.035(4) 0.050(4) 0.003(3) 0.031(4) 0.018(4)
C10 0.132(9) 0.054(5) 0.053(5) 0.008(4) 0.007(5) 0.057(5)
C11 0.086(7) 0.031(4) 0.043(4) 0.002(3) -0.010(5) 0.028(4)
O12 0.042(3) 0.060(3) 0.082(4) -0.012(3) 0.011(3) 0.004(3)
C13 0.0326(16) 0.0215(15) 0.0270(15) -0.0024(12) 0.0040(13) 0.0130(13)
C14 0.0369(18) 0.0385(18) 0.0344(17) 0.0027(15) 0.0048(15) 0.0212(15)
C15 0.040(2) 0.045(2) 0.058(2) 0.0092(18) 0.0124(17) 0.0266(18)
C16 0.049(2) 0.0355(19) 0.060(2) 0.0046(17) 0.0260(19) 0.0244(18)
C17 0.044(2) 0.0309(18) 0.0416(19) -0.0108(15) 0.0146(16) 0.0104(16)
C18 0.0304(16) 0.0246(16) 0.0326(17) -0.0050(13) 0.0050(13) 0.0073(13)
C19 0.0268(16) 0.0404(18) 0.0223(15) -0.0067(13) -0.0006(12) 0.0169(14)
C20 0.0308(17) 0.0430(19) 0.0321(17) -0.0096(15) 0.0006(14) 0.0119(15)
C21 0.0332(19) 0.065(3) 0.044(2) -0.020(2) -0.0045(17) 0.0127(19)
C22 0.040(2) 0.092(3) 0.044(2) -0.029(2) -0.0147(18) 0.035(2)
C23 0.060(3) 0.078(3) 0.041(2) -0.011(2) -0.0179(19) 0.044(2)
C24 0.0366(19) 0.049(2) 0.0344(18) -0.0025(16) -0.0045(15) 0.0210(17)
C25 0.0288(16) 0.0378(18) 0.0226(15) -0.0069(13) 0.0003(13) 0.0167(14)
C26 0.0309(18) 0.048(2) 0.0354(18) -0.0032(16) -0.0005(15) 0.0139(16)
C27 0.0302(19) 0.063(2) 0.043(2) -0.0097(18) 0.0011(16) 0.0124(18)
C28 0.0275(19) 0.085(3) 0.042(2) -0.016(2) -0.0069(16) 0.024(2)
C29 0.038(2) 0.095(3) 0.041(2) 0.007(2) 0.0012(17) 0.039(2)
C30 0.0328(18) 0.058(2) 0.0403(19) 0.0005(17) 0.0000(15) 0.0253(17)
C31 0.0306(16) 0.0229(15) 0.0202(14) -0.0015(12) 0.0014(12) 0.0107(13)
C32 0.0261(15) 0.0263(15) 0.0268(15) -0.0008(13) 0.0057(12) 0.0098(13)
C33 0.0317(17) 0.0281(17) 0.0339(17) -0.0028(14) 0.0102(14) 0.0065(14)
C34 0.044(2) 0.0355(18) 0.0208(16) -0.0031(14) 0.0070(15) 0.0064(16)
C35 0.045(2) 0.0387(19) 0.0297(18) -0.0002(15) -0.0076(15) 0.0144(16)
C36 0.0347(17) 0.0326(17) 0.0316(17) -0.0044(14) -0.0023(14) 0.0148(15)

loop_
_atom_type_symbol
_atom_type_description
_atom_type_scat_dispersion_real
_atom_type_scat_dispersion_imag
_atom_type_scat_source
C C 0.0033 0.0016 'International Tables Vol C Tables 4.2.6.8 and 6.1.1.4'
H H 0.0000 0.0000 'International Tables Vol C Tables 4.2.6.8 and 6.1.1.4'
I I -0.4742 1.8119 'International Tables Vol C Tables 4.2.6.8 and 6.1.1.4'
N N 0.0061 0.0033 'International Tables Vol C Tables 4.2.6.8 and 6.1.1.4'
O O 0.0106 0.0060 'International Tables Vol C Tables 4.2.6.8 and 6.1.1.4'
P P 0.1023 0.0942 'International Tables Vol C Tables 4.2.6.8 and 6.1.1.4'
Re Re -1.0185 7.2310 'International Tables Vol C Tables 4.2.6.8 and 6.1.1.4'

loop_
_geom_angle_atom_site_label_1
_geom_angle_atom_site_label_2
_geom_angle_atom_site_label_3
_geom_angle
_geom_angle_site_symmetry_1
_geom_angle_site_symmetry_3
_geom_angle_publ_flag
O1 Re1 O1 180.00(10) . 10_666 ?
O1 Re1 P3 85.56(6) . 10_666 ?
O1 Re1 P3 94.44(6) 10_666 10_666 ?
O1 Re1 P3 94.44(6) . . ?
O1 Re1 P3 85.56(6) 10_666 . ?
P3 Re1 P3 180.0 10_666 . ?
O1 Re1 P5 84.72(6) . 10_666 ?
O1 Re1 P5 95.28(6) 10_666 10_666 ?
P3 Re1 P5 84.15(2) 10_666 10_666 ?
P3 Re1 P5 95.85(2) . 10_666 ?
O1 Re1 P5 95.28(6) . . ?
O1 Re1 P5 84.72(6) 10_666 . ?
P3 Re1 P5 95.85(2) 10_666 . ?
P3 Re1 P5 84.15(2) . . ?
P5 Re1 P5 180.00(2) 10_666 . ?
C6' N1 C2 116.0(5) . . ?
C6' N1 C4 116.4(5) . . ?
C2 N1 C4 112.5(2) . . ?
C2 N1 C6 109.3(3) . . ?
C4 N1 C6 110.3(3) . . ?
N1 C2 P3 115.4(2) . . ?
C19 P3 C13 107.06(13) . . ?
C19 P3 C2 105.09(14) . . ?
C13 P3 C2 96.16(13) . . ?
C19 P3 Re1 116.88(10) . . ?
C13 P3 Re1 117.83(10) . . ?
C2 P3 Re1 111.22(10) . . ?
N1 C4 P5 113.84(19) . . ?
C25 P5 C31 105.35(13) . . ?
C25 P5 C4 103.44(14) . . ?
C31 P5 C4 97.03(13) . . ?
C25 P5 Re1 118.59(10) . . ?
C31 P5 Re1 119.52(9) . . ?
C4 P5 Re1 109.71(10) . . ?
C7 C6 C11 120.0 . . ?
C7 C6 N1 115.4(3) . . ?
C11 C6 N1 124.6(3) . . ?
O12 C7 C8 118.4(4) . . ?
O12 C7 C6 121.5(4) . . ?
C8 C7 C6 120.0 . . ?
C7 C8 C9 120.0 . . ?
C10 C9 C8 120.0 . . ?
C11 C10 C9 120.0 . . ?
C10 C11 C6 120.0 . . ?
C7' C6' C11' 120.0 . . ?
C7' C6' N1 119.4(6) . . ?
C11' C6' N1 120.6(6) . . ?
O12' C7' C8' 121.9(7) . . ?
O12' C7' C6' 118.0(7) . . ?
C8' C7' C6' 120.0 . . ?
C7' C8' C9' 120.0 . . ?
C8' C9' C10' 120.0 . . ?
C11' C10' C9' 120.0 . . ?
C10' C11' C6' 120.0 . . ?
C18 C13 C14 119.5(3) . . ?
C18 C13 P3 121.7(2) . . ?
C14 C13 P3 118.6(2) . . ?
C15 C14 C13 120.3(3) . . ?
C14 C15 C16 120.1(3) . . ?
C15 C16 C17 120.3(3) . . ?
C16 C17 C18 120.1(3) . . ?
C17 C18 C13 119.6(3) . . ?
C20 C19 C24 119.1(3) . . ?
C20 C19 P3 121.4(2) . . ?
C24 C19 P3 119.4(2) . . ?
C21 C20 C19 120.3(3) . . ?
C20 C21 C22 120.1(4) . . ?
C23 C22 C21 120.2(3) . . ?
C22 C23 C24 120.0(4) . . ?
C23 C24 C19 120.1(3) . . ?
C26 C25 C30 119.1(3) . . ?
C26 C25 P5 120.7(2) . . ?
C30 C25 P5 120.1(2) . . ?
C27 C26 C25 121.0(3) . . ?
C28 C27 C26 119.7(4) . . ?
C27 C28 C29 120.3(3) . . ?
C28 C29 C30 120.2(4) . . ?
C25 C30 C29 119.6(3) . . ?
C32 C31 C36 119.1(3) . . ?
C32 C31 P5 121.3(2) . . ?
C36 C31 P5 119.6(2) . . ?
C31 C32 C33 120.6(3) . . ?
C34 C33 C32 119.8(3) . . ?
C33 C34 C35 120.8(3) . . ?
C34 C35 C36 119.7(3) . . ?
C35 C36 C31 120.0(3) . . ?

loop_
_geom_bond_atom_site_label_1
_geom_bond_atom_site_label_2
_geom_bond_distance
_geom_bond_site_symmetry_2
_geom_bond_publ_flag
Re1 O1 1.7848(19) . ?
Re1 O1 1.7849(19) 10_666 ?
Re1 P3 2.4969(7) 10_666 ?
Re1 P3 2.4970(7) . ?
Re1 P5 2.5092(7) 10_666 ?
Re1 P5 2.5092(7) . ?
N1 C6' 1.438(6) . ?
N1 C2 1.457(4) . ?
N1 C4 1.457(4) . ?
N1 C6 1.471(4) . ?
C2 P3 1.857(3) . ?
P3 C19 1.818(3) . ?
P3 C13 1.821(3) . ?
C4 P5 1.849(3) . ?
P5 C25 1.820(3) . ?
P5 C31 1.830(3) . ?
C6 C7 1.3900 . ?
C6 C11 1.3900 . ?
C7 O12 1.355(8) . ?
C7 C8 1.3900 . ?
C8 C9 1.3900 . ?
C9 C10 1.3900 . ?
C10 C11 1.3900 . ?
C6' C7' 1.3900 . ?
C6' C11' 1.3900 . ?
C7' O12' 1.378(8) . ?
C7' C8' 1.3900 . ?
C8' C9' 1.3900 . ?
C9' C10' 1.3900 . ?
C10' C11' 1.3900 . ?
C13 C18 1.396(4) . ?
C13 C14 1.398(4) . ?
C14 C15 1.378(4) . ?
C15 C16 1.384(5) . ?
C16 C17 1.384(5) . ?
C17 C18 1.395(4) . ?
C19 C20 1.393(4) . ?
C19 C24 1.396(4) . ?
C20 C21 1.382(5) . ?
C21 C22 1.387(6) . ?
C22 C23 1.375(6) . ?
C23 C24 1.392(5) . ?
C25 C26 1.381(4) . ?
C25 C30 1.393(4) . ?
C26 C27 1.381(4) . ?
C27 C28 1.373(5) . ?
C28 C29 1.375(5) . ?
C29 C30 1.394(5) . ?
C31 C32 1.381(4) . ?
C31 C36 1.401(4) . ?
C32 C33 1.392(4) . ?
C33 C34 1.370(5) . ?
C34 C35 1.379(5) . ?
C35 C36 1.394(4) . ?
